data_7705721
loop_
_publ_author_name
'Koehne, Ingo'
'Lik, Artur'
'Gerstel, Miriam'
'Bruhn, Clemens'
'Reithmaier, Johann Peter'
'Benyoucef, Mohamed'
'Pietschnig, Rudolf'

_publ_section_title
;
 Functionalised phosphonate ester supported lanthanide (Ln = La, Nd, Dy,
 Er) complexes.
;
_journal_issue 46
_journal_name_full 'Dalton transactions (Cambridge, England : 2003)'
_journal_page_first 16683
_journal_page_last 16692
_journal_paper_doi 10.1039/d0dt03047c
_journal_volume 49
_journal_year 2020
_chemical_formula_moiety 'C88 H108 Br4 Cl6 La2 O14 P4, C14 H8 Br2, 2(C2 H6 O)'
_chemical_formula_sum 'C106 H128 Br6 Cl6 La2 O16 P4'
_chemical_formula_weight 2751.94
_space_group_crystal_system triclinic
_space_group_IT_number 2
_space_group_name_Hall '-P 1'
_space_group_name_H-M_alt 'P -1'
_atom_sites_solution_hydrogens mixed
_audit_creation_date 2020-04-08
_audit_creation_method
;
Olex2 1.2
(compiled 2018.05.29 svn.r3508 for OlexSys, GUI svn.r5506)
;
_audit_update_record
;
2020-10-08 deposited with the CCDC.	2020-10-14 downloaded from the CCDC.
;
_cell_angle_alpha 97.274(3)
_cell_angle_beta 98.726(3)
_cell_angle_gamma 93.626(3)
_cell_formula_units_Z 1
_cell_length_a 13.4455(5)
_cell_length_b 13.7347(6)
_cell_length_c 15.6918(7)
_cell_measurement_reflns_used 24056
_cell_measurement_temperature 100(2)
_cell_measurement_theta_max 27.26
_cell_measurement_theta_min 1.33
_cell_volume 2831.1(2)
_computing_cell_refinement 'X-Area Recipe 1.33.0.0 (STOE, 2015)'
_computing_data_collection 'X-Area WinXpose 2.0.22.0 (STOE, 2016)'
_computing_data_reduction
;
X-Area Integrate 1.71.0.0 (STOE, 2016)
X-Area LANA 1.71.4.0 (STOE, 2017)
;
_computing_molecular_graphics 'Mercury (P. A. Wood et al., 2020)'
_computing_publication_material
;
STOE & Cie GmbH, X-Area, software package for collecting single-crystal or
multi-domain crystal data on STOE area-detector diffractometers, for image 
processing, for the correction and scaling of reflection intensities and 
for outlier rejection, version 1.77, Darmstadt 2016
;
_computing_structure_refinement 'ShelXL (Sheldrick, 2015)'
_computing_structure_solution 'ShelXT (Sheldrick, 2015)'
_diffrn_ambient_temperature 100.15
_diffrn_detector_area_resol_mean 6.67
_diffrn_measured_fraction_theta_full 0.997
_diffrn_measured_fraction_theta_max 0.986
_diffrn_measurement_device_type 'STOE IPDS II'
_diffrn_measurement_method 'rotation method, \w scans'
_diffrn_radiation_type MoK\a
_diffrn_radiation_wavelength 0.71073
_diffrn_reflns_av_R_equivalents 0.0386
_diffrn_reflns_av_unetI/netI 0.0466
_diffrn_reflns_Laue_measured_fraction_full 0.997
_diffrn_reflns_Laue_measured_fraction_max 0.986
_diffrn_reflns_limit_h_max 17
_diffrn_reflns_limit_h_min -14
_diffrn_reflns_limit_k_max 17
_diffrn_reflns_limit_k_min -17
_diffrn_reflns_limit_l_max 19
_diffrn_reflns_limit_l_min -19
_diffrn_reflns_number 22575
_diffrn_reflns_point_group_measured_fraction_full 0.997
_diffrn_reflns_point_group_measured_fraction_max 0.986
_diffrn_reflns_theta_full 25.242
_diffrn_reflns_theta_max 26.834
_diffrn_reflns_theta_min 1.326
_exptl_absorpt_coefficient_mu 3.120
_exptl_absorpt_correction_T_max 0.8398
_exptl_absorpt_correction_T_min 0.5808
_exptl_absorpt_correction_type multi-scan
_exptl_absorpt_process_details
;
STOE X-Red32, absorption correction by Gaussian integration, analogous to
P. Coppens, "The Evaluation of Absorption and Extinction in Single-Crystal
Structure Analysis", published in: F. R. Ahmed (Editor), "Crystallographic
Computing", Munksgaard, Copenhagen (1970), 255 - 270.
Afterwards scaling of reflection intensities was performed within STOE LANA.
J. Koziskova, F. Hahn, J. Richter, J. Kozisek, "Comparison of different
absorption corrections on the model structure of tetrakis(\m~2~-acetato)-
diaqua-di-copper(II)", Acta Chimica Slovaca, vol. 9, no. 2, 2016, pp. 136 - 140.
;
_exptl_crystal_colour yellow
_exptl_crystal_colour_primary yellow
_exptl_crystal_density_diffrn 1.614
_exptl_crystal_density_method 'not measured'
_exptl_crystal_description block
_exptl_crystal_F_000 1378
_exptl_crystal_size_max 0.13
_exptl_crystal_size_mid 0.09
_exptl_crystal_size_min 0.05
_refine_diff_density_max 1.050
_refine_diff_density_min -1.501
_refine_diff_density_rms 0.115
_refine_ls_extinction_method none
_refine_ls_goodness_of_fit_ref 1.079
_refine_ls_hydrogen_treatment mixed
_refine_ls_matrix_type full
_refine_ls_number_parameters 738
_refine_ls_number_reflns 11968
_refine_ls_number_restraints 95
_refine_ls_restrained_S_all 1.077
_refine_ls_R_factor_all 0.0728
_refine_ls_R_factor_gt 0.0437
_refine_ls_shift/su_max 0.001
_refine_ls_shift/su_mean 0.000
_refine_ls_structure_factor_coef Fsqd
_refine_ls_weighting_details 'w=1/[\s^2^(Fo^2^)+(0.0261P)^2^+9.8238P] where P=(Fo^2^+2Fc^2^)/3'
_refine_ls_weighting_scheme calc
_refine_ls_wR_factor_gt 0.0885
_refine_ls_wR_factor_ref 0.1035
_reflns_Friedel_coverage 0.000
_reflns_number_gt 8675
_reflns_number_total 11968
_reflns_threshold_expression 'I > 2\s(I)'
_cod_data_source_file d0dt03047c2.cif
_cod_data_source_block i2974
_cod_depositor_comments 'Adding full bibliography for 7705708--7705721.cif.'
_cod_database_code 7705721
_shelx_shelxl_version_number 2017/1
_shelx_space_group_comment
;
The symmetry employed for this shelxl refinement is uniquely defined
by the following loop, which should always be used as a source of
symmetry information in preference to the above space-group names.
They are only intended as comments.
;
_shelx_estimated_absorpt_t_max 0.860
_shelx_estimated_absorpt_t_min 0.687
_olex2_refinement_description
;
1. Fixed Uiso
 At 1.2 times of:
  All C(H) groups, {H20D,H20E,H20F} of C20A, {H20A,H20B,H20C} of C20, {H42D,
  H42E,H42F} of C42A, {H53D,H53E,H53F} of C53A, {H42A,H42B,H42C} of C42, {H53A,
  H53B,H53C} of C53, All C(H,H) groups
 At 1.5 times of:
  {H21A,H21B,H21C} of C21, {H21D,H21E,H21F} of C21A, {H38A,H38B,H38C} of C38,
  {H39A,H39B,H39C} of C39, {H18A,H18B,H18C} of C18, {H17A,H17B,H17C} of C17,
  {H41D,H41E,H41F} of C41A, {H41A,H41B,H41C} of C41, {H44A,H44B,H44C} of C44
2. Uiso/Uaniso restraints and constraints
O3 \\sim C19 \\sim C20 \\sim C21: within 2A with sigma of 0.04 and sigma for
terminal atoms of 0.08
O3A \\sim C19A \\sim C20A \\sim C21A: within 2A with sigma of 0.04 and sigma
for terminal atoms of 0.08
C40 \\sim C41 \\sim C42: within 2A with sigma of 0.04 and sigma for terminal
atoms of 0.08
C40A \\sim C41A \\sim C42A: within 2A with sigma of 0.04 and sigma for terminal
atoms of 0.08
3. Rigid body (RIGU) restrains
 O3A, C19A, C20A, C21A
 with sigma for 1-2 distances of 0.004 and sigma for 1-3 distances of 0.004
4. Same fragment restrains
{P1, O3A, C19A, C20A, C21A} sigma for 1-2: 0.02, 1-3: 0.04
as
{P1, O3, C19, C20, C21}
{O6, C40A, C41A, C42A} sigma for 1-2: 0.02, 1-3: 0.04
as
{O6, C40, C41, C42}
{O8, C52A, C53A} sigma for 1-2: 0.02, 1-3: 0.04
as
{O8, C52, C53}
5. Others
 Sof(O3A)=Sof(C19A)=Sof(H19A)=Sof(C20A)=Sof(H20D)=Sof(H20E)=Sof(H20F)=
 Sof(C21A)=Sof(H21D)=Sof(H21E)=Sof(H21F)=1-FVAR(1)
 Sof(O3)=Sof(C19)=Sof(H19)=Sof(C20)=Sof(H20A)=Sof(H20B)=Sof(H20C)=Sof(C21)=
 Sof(H21A)=Sof(H21B)=Sof(H21C)=FVAR(1)
 Sof(C40A)=Sof(H40A)=Sof(C41A)=Sof(H41D)=Sof(H41E)=Sof(H41F)=Sof(C42A)=
 Sof(H42D)=Sof(H42E)=Sof(H42F)=1-FVAR(2)
 Sof(C40)=Sof(H40)=Sof(C41)=Sof(H41A)=Sof(H41B)=Sof(H41C)=Sof(C42)=Sof(H42A)=
 Sof(H42B)=Sof(H42C)=FVAR(2)
 Sof(C52A)=Sof(H52C)=Sof(H52D)=Sof(C53A)=Sof(H53D)=Sof(H53E)=Sof(H53F)=1-FVAR(3)
 Sof(C52)=Sof(H52A)=Sof(H52B)=Sof(C53)=Sof(H53A)=Sof(H53B)=Sof(H53C)=FVAR(3)
6.a Ternary CH refined with riding coordinates:
 C19(H19), C19A(H19A), C16(H16), C37(H37), C40(H40), C40A(H40A)
6.b Secondary CH2 refined with riding coordinates:
 C1(H1A,H1B), C22(H22A,H22B), C43(H43A,H43B), C52(H52A,H52B), C52A(H52C,H52D)
6.c Aromatic/amide H refined with riding coordinates:
 C4(H4), C5(H5), C6(H6), C7(H7A), C12(H12), C11(H11), C13(H13), C14(H14),
 C25(H25), C26(H26), C27(H27), C28(H28), C32(H32), C33(H33), C34(H34), C35(H35),
  C48(H48), C49(H49), C50(H50), C51(H51)
6.d Idealised Me refined as rotating group:
 C20(H20A,H20B,H20C), C21(H21A,H21B,H21C), C20A(H20D,H20E,H20F), C21A(H21D,
 H21E,H21F), C17(H17A,H17B,H17C), C18(H18A,H18B,H18C), C38(H38A,H38B,H38C),
 C39(H39A,H39B,H39C), C41(H41A,H41B,H41C), C42(H42A,H42B,H42C), C41A(H41D,H41E,
 H41F), C42A(H42D,H42E,H42F), C44(H44A,H44B,H44C), C53(H53A,H53B,H53C),
 C53A(H53D,H53E,H53F)
;
_olex2_submission_special_instructions 'No special instructions were received'

loop_
_space_group_symop_operation_xyz
'x, y, z'
'-x, -y, -z'

loop_
_atom_site_label
_atom_site_type_symbol
_atom_site_fract_x
_atom_site_fract_y
_atom_site_fract_z
_atom_site_U_iso_or_equiv
_atom_site_adp_type
_atom_site_occupancy
_atom_site_site_symmetry_order
_atom_site_calc_flag
_atom_site_refinement_flags_posn
_atom_site_refinement_flags_adp
_atom_site_refinement_flags_occupancy
_atom_site_disorder_assembly
_atom_site_disorder_group
La1 La 0.56670(2) 0.52163(2) 0.14400(2) 0.02957(8) Uani 1 1 d . . . . .
Br1 Br 0.88233(5) 1.10874(5) 0.60818(4) 0.05909(18) Uani 1 1 d . . . . .
C1 C 0.7287(4) 0.7833(4) 0.2955(3) 0.0411(12) Uani 1 1 d . . . . .
H1A H 0.718708 0.721352 0.320432 0.049 Uiso 1 1 calc R . . . .
H1B H 0.784269 0.775247 0.261028 0.049 Uiso 1 1 calc R . . . .
O1 O 0.5724(2) 0.6991(2) 0.1730(2) 0.0387(8) Uani 1 1 d . . . . .
P1 P 0.61617(10) 0.79533(10) 0.22162(9) 0.0374(3) Uani 1 1 d D . . . .
O3 O 0.6534(12) 0.8597(11) 0.1548(7) 0.038(3) Uani 0.58(4) 1 d D U P A 1
C19 C 0.6187(15) 0.8464(12) 0.0636(9) 0.054(4) Uani 0.58(4) 1 d D U P A 1
H19 H 0.633229 0.778849 0.039317 0.064 Uiso 0.58(4) 1 calc R . P A 1
C20 C 0.5121(15) 0.856(2) 0.0379(17) 0.120(11) Uani 0.58(4) 1 d D U P A 1
H20A H 0.495423 0.920731 0.062685 0.144 Uiso 0.58(4) 1 calc GR . P A 1
H20B H 0.472694 0.804424 0.059494 0.144 Uiso 0.58(4) 1 calc GR . P A 1
H20C H 0.495988 0.848590 -0.025689 0.144 Uiso 0.58(4) 1 calc GR . P A 1
C21 C 0.6853(15) 0.920(2) 0.0287(15) 0.084(6) Uani 0.58(4) 1 d D U P A 1
H21A H 0.676475 0.905700 -0.034928 0.126 Uiso 0.58(4) 1 calc GR . P A 1
H21B H 0.756129 0.915847 0.053182 0.126 Uiso 0.58(4) 1 calc GR . P A 1
H21C H 0.666320 0.986928 0.045219 0.126 Uiso 0.58(4) 1 calc GR . P A 1
O3A O 0.6325(17) 0.8846(13) 0.1703(12) 0.040(4) Uani 0.42(4) 1 d D U P A 2
C19A C 0.639(2) 0.877(2) 0.0821(16) 0.078(8) Uani 0.42(4) 1 d D U P A 2
H19A H 0.689139 0.826489 0.078507 0.094 Uiso 0.42(4) 1 calc R . P A 2
C20A C 0.559(4) 0.831(2) 0.0169(17) 0.127(16) Uani 0.42(4) 1 d D U P A 2
H20D H 0.586515 0.807628 -0.035920 0.152 Uiso 0.42(4) 1 calc GR . P A 2
H20E H 0.509338 0.877732 0.003707 0.152 Uiso 0.42(4) 1 calc GR . P A 2
H20F H 0.526985 0.774246 0.037876 0.152 Uiso 0.42(4) 1 calc GR . P A 2
C21A C 0.7011(19) 0.965(2) 0.0653(19) 0.073(7) Uani 0.42(4) 1 d D U P A 2
H21D H 0.726949 0.949505 0.010428 0.110 Uiso 0.42(4) 1 calc GR . P A 2
H21E H 0.757893 0.982705 0.113052 0.110 Uiso 0.42(4) 1 calc GR . P A 2
H21F H 0.659117 1.020639 0.061353 0.110 Uiso 0.42(4) 1 calc GR . P A 2
Cl1 Cl 0.55232(10) 0.55612(10) 0.31921(8) 0.0431(3) Uani 1 1 d . . . . .
Br2 Br 1.03721(4) 0.34625(5) 0.67195(4) 0.05377(17) Uani 1 1 d . . . . .
C2 C 0.7639(4) 0.8645(4) 0.3701(3) 0.0401(12) Uani 1 1 d . . . . .
O2 O 0.5434(3) 0.8510(3) 0.2736(3) 0.0511(10) Uani 1 1 d . . . . .
P2 P 0.71147(9) 0.33434(10) 0.25344(8) 0.0329(3) Uani 1 1 d . . . . .
Cl2 Cl 0.41008(8) 0.58268(8) 0.02199(7) 0.0322(2) Uani 1 1 d . . . . .
C3 C 0.7302(4) 0.8588(4) 0.4504(3) 0.0406(12) Uani 1 1 d . . . . .
Cl3 Cl 0.77391(8) 0.57534(10) 0.14463(8) 0.0388(3) Uani 1 1 d . . . . .
Br3 Br -0.16799(6) -0.12131(5) -0.15660(4) 0.0723(2) Uani 1 1 d . . . . .
C4 C 0.6597(4) 0.7820(4) 0.4624(4) 0.0469(13) Uani 1 1 d . . . . .
H4 H 0.634922 0.731814 0.415188 0.056 Uiso 1 1 calc R . . . .
O4 O 0.6363(2) 0.3748(2) 0.1905(2) 0.0328(7) Uani 1 1 d . . . . .
O5 O 0.6630(2) 0.2667(2) 0.3102(2) 0.0355(7) Uani 1 1 d . . . . .
C5 C 0.6268(4) 0.7788(5) 0.5402(4) 0.0525(15) Uani 1 1 d . . . . .
H5 H 0.578935 0.727233 0.546228 0.063 Uiso 1 1 calc R . . . .
C6 C 0.6632(5) 0.8511(5) 0.6109(4) 0.0540(15) Uani 1 1 d . . . . .
H6 H 0.640208 0.848152 0.664901 0.065 Uiso 1 1 calc R . . . .
C9 C 0.8345(4) 1.0101(4) 0.5127(4) 0.0460(13) Uani 1 1 d . . . . .
C8 C 0.7667(4) 0.9334(4) 0.5234(3) 0.0451(13) Uani 1 1 d . . . . .
O7 O 0.4121(3) 0.4085(3) 0.1395(3) 0.0427(9) Uani 1 1 d . . . . .
H7 H 0.366(5) 0.420(5) 0.117(5) 0.07(2) Uiso 1 1 d . . . . .
C7 C 0.7302(4) 0.9243(5) 0.6032(4) 0.0501(14) Uani 1 1 d . . . . .
H7A H 0.754485 0.971931 0.652541 0.060 Uiso 1 1 calc R . . . .
C10 C 0.8669(4) 1.0188(4) 0.4330(4) 0.0420(12) Uani 1 1 d . . . . .
C12 C 0.9599(4) 1.1074(5) 0.3430(4) 0.0561(16) Uani 1 1 d . . . . .
H12 H 1.003319 1.162130 0.336050 0.067 Uiso 1 1 calc R . . . .
C11 C 0.9331(4) 1.0990(4) 0.4210(4) 0.0483(14) Uani 1 1 d . . . . .
H11 H 0.958858 1.147780 0.469104 0.058 Uiso 1 1 calc R . . . .
C13 C 0.9233(4) 1.0346(5) 0.2713(4) 0.0575(16) Uani 1 1 d . . . . .
H13 H 0.942665 1.040398 0.216313 0.069 Uiso 1 1 calc R . . . .
C14 C 0.8614(4) 0.9570(4) 0.2802(4) 0.0498(14) Uani 1 1 d . . . . .
H14 H 0.838235 0.908978 0.230837 0.060 Uiso 1 1 calc R . . . .
C15 C 0.8293(4) 0.9441(4) 0.3610(3) 0.0387(12) Uani 1 1 d . . . . .
C16 C 0.4472(4) 0.8115(5) 0.2918(4) 0.0533(15) Uani 1 1 d . . . . .
H16 H 0.453210 0.741811 0.302839 0.064 Uiso 1 1 calc R . . . .
C17 C 0.3673(5) 0.8126(8) 0.2178(6) 0.112(4) Uani 1 1 d . . . . .
H17A H 0.380537 0.767367 0.168104 0.168 Uiso 1 1 calc GR . . . .
H17B H 0.365577 0.879460 0.202275 0.168 Uiso 1 1 calc GR . . . .
H17C H 0.302144 0.791836 0.233456 0.168 Uiso 1 1 calc GR . . . .
C18 C 0.4283(6) 0.8706(7) 0.3721(5) 0.087(3) Uani 1 1 d . . . . .
H18A H 0.419441 0.938522 0.361344 0.130 Uiso 1 1 calc GR . . . .
H18B H 0.485938 0.870125 0.418446 0.130 Uiso 1 1 calc GR . . . .
H18C H 0.367113 0.842475 0.389771 0.130 Uiso 1 1 calc GR . . . .
C22 C 0.7814(3) 0.4313(4) 0.3291(3) 0.0378(12) Uani 1 1 d . . . . .
H22A H 0.828022 0.466651 0.298073 0.045 Uiso 1 1 calc R . . . .
H22B H 0.733379 0.478380 0.347476 0.045 Uiso 1 1 calc R . . . .
C23 C 0.8427(3) 0.4036(4) 0.4104(3) 0.0374(12) Uani 1 1 d . . . . .
C24 C 0.9444(3) 0.3848(4) 0.4121(3) 0.0386(12) Uani 1 1 d . . . . .
C25 C 0.9930(4) 0.3884(4) 0.3388(4) 0.0454(13) Uani 1 1 d . . . . .
H25 H 0.955523 0.402943 0.286212 0.054 Uiso 1 1 calc R . . . .
C26 C 1.0914(4) 0.3717(5) 0.3411(4) 0.0540(16) Uani 1 1 d . . . . .
H26 H 1.121825 0.374646 0.290527 0.065 Uiso 1 1 calc R . . . .
C27 C 1.1489(4) 0.3501(4) 0.4182(4) 0.0536(15) Uani 1 1 d . . . . .
H27 H 1.217875 0.337968 0.419305 0.064 Uiso 1 1 calc R . . . .
C28 C 1.1065(4) 0.3464(4) 0.4906(4) 0.0490(15) Uani 1 1 d . . . . .
H28 H 1.146405 0.331936 0.542083 0.059 Uiso 1 1 calc R . . . .
C29 C 1.0030(4) 0.3639(4) 0.4915(4) 0.0433(13) Uani 1 1 d . . . . .
C30 C 0.9566(4) 0.3630(4) 0.5649(4) 0.0458(14) Uani 1 1 d . . . . .
C31 C 0.8555(4) 0.3799(4) 0.5645(3) 0.0426(13) Uani 1 1 d . . . . .
C32 C 0.8069(4) 0.3779(4) 0.6391(4) 0.0479(14) Uani 1 1 d . . . . .
H32 H 0.844474 0.364363 0.692013 0.057 Uiso 1 1 calc R . . . .
C33 C 0.7086(4) 0.3947(4) 0.6363(4) 0.0494(14) Uani 1 1 d . . . . .
H33 H 0.678038 0.392846 0.686903 0.059 Uiso 1 1 calc R . . . .
C34 C 0.6513(4) 0.4151(4) 0.5587(3) 0.0452(13) Uani 1 1 d . . . . .
H34 H 0.582452 0.427775 0.557551 0.054 Uiso 1 1 calc R . . . .
C35 C 0.6932(4) 0.4167(4) 0.4860(3) 0.0419(12) Uani 1 1 d . . . . .
H35 H 0.652911 0.429987 0.434265 0.050 Uiso 1 1 calc R . . . .
C36 C 0.7966(3) 0.3990(4) 0.4848(3) 0.0385(12) Uani 1 1 d . . . . .
C37 C 0.6602(4) 0.1588(4) 0.3055(4) 0.0433(13) Uani 1 1 d . . . . .
H37 H 0.726440 0.135960 0.293443 0.052 Uiso 1 1 calc R . . . .
C38 C 0.6427(4) 0.1366(5) 0.3934(4) 0.0527(15) Uani 1 1 d . . . . .
H38A H 0.578360 0.160285 0.405405 0.079 Uiso 1 1 calc GR . . . .
H38B H 0.697719 0.169544 0.437884 0.079 Uiso 1 1 calc GR . . . .
H38C H 0.640681 0.065253 0.394337 0.079 Uiso 1 1 calc GR . . . .
C39 C 0.5767(5) 0.1142(5) 0.2322(5) 0.0681(18) Uani 1 1 d . . . . .
H39A H 0.591077 0.134046 0.177229 0.102 Uiso 1 1 calc GR . . . .
H39B H 0.512117 0.137446 0.244068 0.102 Uiso 1 1 calc GR . . . .
H39C H 0.573106 0.042215 0.228091 0.102 Uiso 1 1 calc GR . . . .
O6 O 0.7845(3) 0.2703(3) 0.2068(2) 0.0447(9) Uani 1 1 d D . . . .
C40 C 0.8198(15) 0.2822(18) 0.1249(10) 0.056(7) Uani 0.474(17) 1 d D U P B 1
H40 H 0.830407 0.353729 0.119624 0.067 Uiso 0.474(17) 1 calc R . P B 1
C41 C 0.9203(10) 0.2362(18) 0.1313(11) 0.095(8) Uani 0.474(17) 1 d D U P B 1
H41A H 0.908709 0.165070 0.131351 0.142 Uiso 0.474(17) 1 calc GR . P B 1
H41B H 0.964203 0.265550 0.185347 0.142 Uiso 0.474(17) 1 calc GR . P B 1
H41C H 0.952827 0.248492 0.081416 0.142 Uiso 0.474(17) 1 calc GR . P B 1
C42 C 0.7444(13) 0.2344(13) 0.0551(10) 0.059(5) Uani 0.474(17) 1 d D U P B 1
H42A H 0.761655 0.249541 -0.000551 0.071 Uiso 0.474(17) 1 calc GR . P B 1
H42B H 0.678544 0.258021 0.062420 0.071 Uiso 0.474(17) 1 calc GR . P B 1
H42C H 0.741453 0.163020 0.055654 0.071 Uiso 0.474(17) 1 calc GR . P B 1
C40A C 0.7939(15) 0.2809(19) 0.1162(9) 0.063(7) Uani 0.526(17) 1 d D U P B 2
H40A H 0.740807 0.322744 0.092679 0.076 Uiso 0.526(17) 1 calc R . P B 2
C41A C 0.8980(12) 0.3295(13) 0.1116(10) 0.085(6) Uani 0.526(17) 1 d D U P B 2
H41D H 0.909094 0.322585 0.050932 0.128 Uiso 0.526(17) 1 calc GR . P B 2
H41E H 0.950006 0.297565 0.146224 0.128 Uiso 0.526(17) 1 calc GR . P B 2
H41F H 0.901677 0.399581 0.134802 0.128 Uiso 0.526(17) 1 calc GR . P B 2
C42A C 0.7783(17) 0.1844(18) 0.0658(12) 0.114(9) Uani 0.526(17) 1 d D U P B 2
H42D H 0.765598 0.190821 0.003695 0.137 Uiso 0.526(17) 1 calc GR . P B 2
H42E H 0.720122 0.147876 0.081165 0.137 Uiso 0.526(17) 1 calc GR . P B 2
H42F H 0.838663 0.148947 0.078349 0.137 Uiso 0.526(17) 1 calc GR . P B 2
C43 C 0.3957(4) 0.3312(5) 0.1914(4) 0.0558(16) Uani 1 1 d . . . . .
H43A H 0.461210 0.317555 0.223943 0.067 Uiso 1 1 calc R . . . .
H43B H 0.366850 0.270237 0.152608 0.067 Uiso 1 1 calc R . . . .
C44 C 0.3269(6) 0.3587(5) 0.2531(4) 0.073(2) Uani 1 1 d . . . . .
H44A H 0.260564 0.367918 0.220822 0.110 Uiso 1 1 calc GR . . . .
H44B H 0.354251 0.420207 0.290273 0.110 Uiso 1 1 calc GR . . . .
H44C H 0.319854 0.306320 0.289286 0.110 Uiso 1 1 calc GR . . . .
C45 C -0.0386(4) -0.0968(4) 0.0067(3) 0.0406(12) Uani 1 1 d . . . . .
C46 C -0.0732(4) -0.0500(4) -0.0643(3) 0.0428(13) Uani 1 1 d . . . . .
C47 C -0.0387(4) 0.0456(4) -0.0731(3) 0.0396(12) Uani 1 1 d . . . . .
C48 C -0.0755(4) 0.0952(4) -0.1441(4) 0.0489(14) Uani 1 1 d . . . . .
H48 H -0.128177 0.063133 -0.187757 0.059 Uiso 1 1 calc R . . . .
C49 C -0.0373(5) 0.1875(4) -0.1514(4) 0.0509(14) Uani 1 1 d . . . . .
H49 H -0.063764 0.219131 -0.199332 0.061 Uiso 1 1 calc R . . . .
C50 C 0.0402(4) 0.2352(4) -0.0887(4) 0.0503(14) Uani 1 1 d . . . . .
H50 H 0.068461 0.298320 -0.095509 0.060 Uiso 1 1 calc R . . . .
C51 C 0.0764(4) 0.1933(4) -0.0179(4) 0.0502(14) Uani 1 1 d . . . . .
H51 H 0.127800 0.228628 0.025190 0.060 Uiso 1 1 calc R . . . .
O8 O 0.2251(3) 0.4119(3) 0.0535(3) 0.0423(9) Uani 1 1 d D . . . .
C52 C 0.1444(11) 0.4595(12) 0.0829(13) 0.078(6) Uani 0.538(19) 1 d D . P C 1
H52A H 0.126796 0.430219 0.133755 0.093 Uiso 0.538(19) 1 calc R . P C 1
H52B H 0.084717 0.447181 0.036348 0.093 Uiso 0.538(19) 1 calc R . P C 1
C53 C 0.1653(11) 0.5621(12) 0.1069(10) 0.075(5) Uani 0.538(19) 1 d D . P C 1
H53A H 0.184955 0.591631 0.057612 0.090 Uiso 0.538(19) 1 calc GR . P C 1
H53B H 0.220532 0.575127 0.156403 0.090 Uiso 0.538(19) 1 calc GR . P C 1
H53C H 0.104860 0.590862 0.123316 0.090 Uiso 0.538(19) 1 calc GR . P C 1
H8 H 0.224(4) 0.418(4) 0.004(3) 0.025(14) Uiso 1 1 d . . . . .
C52A C 0.1779(15) 0.4984(13) 0.0830(18) 0.089(8) Uani 0.462(19) 1 d D . P C 2
H52C H 0.219937 0.533096 0.136825 0.107 Uiso 0.462(19) 1 calc R . P C 2
H52D H 0.175406 0.543364 0.038239 0.107 Uiso 0.462(19) 1 calc R . P C 2
C53A C 0.0779(14) 0.4774(14) 0.1000(13) 0.090(7) Uani 0.462(19) 1 d D . P C 2
H53D H 0.073527 0.414289 0.122653 0.108 Uiso 0.462(19) 1 calc GR . P C 2
H53E H 0.029727 0.473828 0.045904 0.108 Uiso 0.462(19) 1 calc GR . P C 2
H53F H 0.061884 0.529782 0.143012 0.108 Uiso 0.462(19) 1 calc GR . P C 2

loop_
_atom_site_aniso_label
_atom_site_aniso_U_11
_atom_site_aniso_U_22
_atom_site_aniso_U_33
_atom_site_aniso_U_23
_atom_site_aniso_U_13
_atom_site_aniso_U_12
La1 0.02689(13) 0.03502(15) 0.02630(14) 0.01140(11) -0.00101(10) -0.00287(10)
Br1 0.0671(4) 0.0579(4) 0.0412(3) -0.0096(3) -0.0129(3) 0.0058(3)
C1 0.036(3) 0.045(3) 0.039(3) 0.005(2) -0.003(2) 0.001(2)
O1 0.0420(19) 0.0372(19) 0.0318(18) 0.0064(15) -0.0096(15) -0.0021(15)
P1 0.0365(7) 0.0360(7) 0.0360(7) 0.0093(6) -0.0063(5) -0.0040(5)
O3 0.059(7) 0.029(5) 0.025(5) 0.002(4) 0.008(3) -0.003(4)
C19 0.091(11) 0.027(7) 0.039(7) -0.001(5) 0.008(7) -0.003(7)
C20 0.110(15) 0.17(2) 0.065(13) 0.061(14) -0.040(12) -0.029(14)
C21 0.090(12) 0.102(16) 0.073(12) 0.036(11) 0.033(10) -0.002(10)
O3A 0.045(8) 0.031(7) 0.041(7) 0.000(6) 0.005(5) -0.001(6)
C19A 0.117(15) 0.065(14) 0.048(9) 0.008(10) 0.021(8) -0.045(11)
C20A 0.22(3) 0.079(18) 0.052(11) 0.023(12) -0.019(17) -0.10(2)
C21A 0.089(14) 0.063(14) 0.069(14) 0.019(11) 0.022(11) -0.028(10)
Cl1 0.0476(7) 0.0532(8) 0.0309(6) 0.0135(6) 0.0066(5) 0.0071(6)
Br2 0.0414(3) 0.0642(4) 0.0518(3) 0.0315(3) -0.0176(2) -0.0130(3)
C2 0.033(3) 0.044(3) 0.038(3) 0.002(2) -0.007(2) 0.005(2)
O2 0.0325(19) 0.041(2) 0.073(3) -0.0050(19) 0.0002(18) -0.0009(16)
P2 0.0260(6) 0.0429(7) 0.0323(7) 0.0160(6) 0.0038(5) 0.0030(5)
Cl2 0.0290(5) 0.0342(6) 0.0319(6) 0.0074(5) -0.0017(4) 0.0017(4)
C3 0.031(2) 0.049(3) 0.038(3) 0.005(2) -0.008(2) 0.010(2)
Cl3 0.0310(6) 0.0518(7) 0.0313(6) 0.0110(5) -0.0011(5) -0.0114(5)
Br3 0.0853(5) 0.0648(4) 0.0519(4) 0.0096(3) -0.0200(3) -0.0365(4)
C4 0.045(3) 0.052(3) 0.039(3) 0.007(3) -0.009(2) 0.007(3)
O4 0.0264(16) 0.0422(19) 0.0315(17) 0.0150(15) 0.0022(13) 0.0027(14)
O5 0.0388(18) 0.0371(19) 0.0335(18) 0.0137(15) 0.0081(14) 0.0014(14)
C5 0.049(3) 0.063(4) 0.047(3) 0.018(3) 0.000(3) 0.010(3)
C6 0.059(4) 0.067(4) 0.038(3) 0.013(3) 0.006(3) 0.018(3)
C9 0.045(3) 0.048(3) 0.040(3) 0.000(2) -0.009(2) 0.012(3)
C8 0.041(3) 0.052(3) 0.038(3) 0.001(2) -0.009(2) 0.015(2)
O7 0.0309(19) 0.051(2) 0.048(2) 0.0274(19) -0.0003(17) -0.0037(17)
C7 0.057(3) 0.061(4) 0.032(3) 0.005(3) -0.001(2) 0.019(3)
C10 0.032(3) 0.046(3) 0.043(3) -0.001(2) -0.006(2) 0.006(2)
C12 0.037(3) 0.056(4) 0.071(4) 0.000(3) 0.005(3) -0.001(3)
C11 0.037(3) 0.051(3) 0.049(3) -0.009(3) -0.007(2) 0.006(2)
C13 0.042(3) 0.069(4) 0.058(4) -0.005(3) 0.012(3) -0.007(3)
C14 0.037(3) 0.060(4) 0.047(3) -0.012(3) 0.006(2) 0.001(3)
C15 0.031(2) 0.046(3) 0.035(3) -0.002(2) -0.003(2) 0.008(2)
C16 0.046(3) 0.047(3) 0.068(4) 0.011(3) 0.015(3) -0.001(3)
C17 0.043(4) 0.194(11) 0.082(6) -0.026(6) -0.014(4) 0.022(5)
C18 0.090(6) 0.119(7) 0.061(5) 0.019(5) 0.015(4) 0.051(5)
C22 0.027(2) 0.050(3) 0.036(3) 0.016(2) -0.001(2) -0.002(2)
C23 0.029(2) 0.042(3) 0.040(3) 0.017(2) -0.004(2) -0.007(2)
C24 0.029(2) 0.046(3) 0.040(3) 0.020(2) -0.005(2) -0.008(2)
C25 0.028(2) 0.058(3) 0.053(3) 0.028(3) 0.002(2) -0.004(2)
C26 0.031(3) 0.068(4) 0.067(4) 0.032(3) 0.005(3) -0.001(3)
C27 0.027(3) 0.061(4) 0.073(4) 0.022(3) -0.001(3) -0.002(2)
C28 0.030(3) 0.051(3) 0.064(4) 0.027(3) -0.009(3) -0.010(2)
C29 0.026(2) 0.049(3) 0.054(3) 0.026(3) -0.008(2) -0.010(2)
C30 0.037(3) 0.049(3) 0.047(3) 0.023(3) -0.015(2) -0.013(2)
C31 0.035(3) 0.048(3) 0.043(3) 0.022(2) -0.006(2) -0.010(2)
C32 0.039(3) 0.062(4) 0.042(3) 0.028(3) -0.007(2) -0.015(3)
C33 0.046(3) 0.062(4) 0.039(3) 0.017(3) 0.002(2) -0.013(3)
C34 0.034(3) 0.059(4) 0.041(3) 0.016(3) -0.001(2) -0.003(2)
C35 0.035(3) 0.052(3) 0.039(3) 0.018(2) -0.001(2) -0.008(2)
C36 0.029(2) 0.047(3) 0.039(3) 0.018(2) -0.005(2) -0.008(2)
C37 0.041(3) 0.043(3) 0.054(3) 0.023(3) 0.017(2) 0.013(2)
C38 0.050(3) 0.059(4) 0.060(4) 0.034(3) 0.017(3) 0.012(3)
C39 0.073(4) 0.060(4) 0.064(4) -0.004(3) 0.006(3) -0.012(3)
O6 0.0368(19) 0.069(3) 0.0324(19) 0.0114(18) 0.0091(15) 0.0160(17)
C40 0.044(10) 0.068(13) 0.063(13) 0.014(10) 0.038(8) -0.011(9)
C41 0.048(9) 0.15(2) 0.085(12) -0.021(12) 0.034(8) 0.015(10)
C42 0.084(12) 0.069(11) 0.037(8) 0.016(8) 0.025(8) 0.040(9)
C40A 0.052(11) 0.105(17) 0.047(11) 0.032(10) 0.023(8) 0.040(10)
C41A 0.099(12) 0.088(13) 0.083(11) 0.013(9) 0.054(9) 0.019(10)
C42A 0.091(15) 0.17(2) 0.064(12) -0.048(14) 0.030(10) -0.048(15)
C43 0.034(3) 0.064(4) 0.074(4) 0.041(3) 0.002(3) -0.006(3)
C44 0.122(6) 0.056(4) 0.046(4) 0.013(3) 0.030(4) -0.018(4)
C45 0.044(3) 0.042(3) 0.035(3) 0.001(2) 0.011(2) -0.013(2)
C46 0.047(3) 0.047(3) 0.031(3) 0.002(2) 0.007(2) -0.017(2)
C47 0.042(3) 0.044(3) 0.031(3) 0.003(2) 0.009(2) -0.009(2)
C48 0.055(3) 0.052(3) 0.037(3) 0.005(3) 0.007(2) -0.012(3)
C49 0.063(4) 0.050(3) 0.042(3) 0.012(3) 0.015(3) -0.005(3)
C50 0.058(4) 0.045(3) 0.050(3) 0.007(3) 0.021(3) -0.010(3)
C51 0.056(3) 0.046(3) 0.046(3) 0.004(3) 0.007(3) -0.014(3)
O8 0.0325(19) 0.057(2) 0.039(2) 0.0147(19) 0.0065(16) -0.0016(16)
C52 0.041(10) 0.113(15) 0.106(12) 0.064(12) 0.047(9) 0.023(9)
C53 0.055(8) 0.084(12) 0.080(10) -0.012(9) 0.005(7) 0.006(8)
C52A 0.076(15) 0.080(19) 0.134(19) 0.024(15) 0.083(14) 0.003(12)
C53A 0.067(13) 0.109(16) 0.106(15) 0.023(12) 0.036(10) 0.018(10)

loop_
_atom_type_symbol
_atom_type_description
_atom_type_scat_dispersion_real
_atom_type_scat_dispersion_imag
_atom_type_scat_source
C C 0.0033 0.0016 'International Tables Vol C Tables 4.2.6.8 and 6.1.1.4'
H H 0.0000 0.0000 'International Tables Vol C Tables 4.2.6.8 and 6.1.1.4'
Br Br -0.2901 2.4595 'International Tables Vol C Tables 4.2.6.8 and 6.1.1.4'
Cl Cl 0.1484 0.1585 'International Tables Vol C Tables 4.2.6.8 and 6.1.1.4'
La La -0.2871 2.4523 'International Tables Vol C Tables 4.2.6.8 and 6.1.1.4'
O O 0.0106 0.0060 'International Tables Vol C Tables 4.2.6.8 and 6.1.1.4'
P P 0.1023 0.0942 'International Tables Vol C Tables 4.2.6.8 and 6.1.1.4'

loop_
_geom_angle_atom_site_label_1
_geom_angle_atom_site_label_2
_geom_angle_atom_site_label_3
_geom_angle
_geom_angle_site_symmetry_1
_geom_angle_site_symmetry_3
_geom_angle_publ_flag
O1 La1 Cl1 76.81(8) . . ?
O1 La1 Cl2 72.85(8) . . ?
O1 La1 Cl2 123.12(8) . 2_665 ?
O1 La1 Cl3 78.70(9) . . ?
O1 La1 O4 145.48(10) . . ?
O1 La1 O7 124.15(13) . . ?
Cl1 La1 Cl2 118.14(4) . . ?
Cl1 La1 Cl2 159.74(4) . 2_665 ?
Cl1 La1 Cl3 102.18(4) . . ?
Cl2 La1 Cl2 75.19(4) . 2_665 ?
Cl3 La1 Cl2 80.34(3) . 2_665 ?
Cl3 La1 Cl2 122.19(3) . . ?
O4 La1 Cl1 80.51(8) . . ?
O4 La1 Cl2 80.04(8) . 2_665 ?
O4 La1 Cl2 141.52(8) . . ?
O4 La1 Cl3 81.09(8) . . ?
O4 La1 O7 77.36(11) . . ?
O7 La1 Cl1 82.33(10) . . ?
O7 La1 Cl2 72.81(9) . . ?
O7 La1 Cl2 87.92(10) . 2_665 ?
O7 La1 Cl3 156.95(10) . . ?
H1A C1 H1B 107.1 . . ?
P1 C1 H1A 107.6 . . ?
P1 C1 H1B 107.6 . . ?
C2 C1 H1A 107.6 . . ?
C2 C1 H1B 107.6 . . ?
C2 C1 P1 118.7(4) . . ?
P1 O1 La1 152.06(19) . . ?
O1 P1 C1 111.7(2) . . ?
O1 P1 O3 107.9(6) . . ?
O1 P1 O3A 119.3(7) . . ?
O1 P1 O2 114.3(2) . . ?
O3 P1 C1 104.0(6) . . ?
O3A P1 C1 110.2(8) . . ?
O2 P1 C1 108.0(2) . . ?
O2 P1 O3 110.4(7) . . ?
O2 P1 O3A 91.5(9) . . ?
C19 O3 P1 125.9(11) . . ?
O3 C19 H19 107.9 . . ?
O3 C19 C20 115.4(13) . . ?
O3 C19 C21 104.7(12) . . ?
C20 C19 H19 107.9 . . ?
C20 C19 C21 112.8(13) . . ?
C21 C19 H19 107.9 . . ?
C19 C20 H20A 109.5 . . ?
C19 C20 H20B 109.5 . . ?
C19 C20 H20C 109.5 . . ?
H20A C20 H20B 109.5 . . ?
H20A C20 H20C 109.5 . . ?
H20B C20 H20C 109.5 . . ?
C19 C21 H21A 109.5 . . ?
C19 C21 H21B 109.5 . . ?
C19 C21 H21C 109.5 . . ?
H21A C21 H21B 109.5 . . ?
H21A C21 H21C 109.5 . . ?
H21B C21 H21C 109.5 . . ?
C19A O3A P1 125.2(13) . . ?
O3A C19A H19A 99.8 . . ?
O3A C19A C20A 122(2) . . ?
O3A C19A C21A 109.5(17) . . ?
C20A C19A H19A 99.8 . . ?
C20A C19A C21A 119.8(16) . . ?
C21A C19A H19A 99.8 . . ?
C19A C20A H20D 109.5 . . ?
C19A C20A H20E 109.5 . . ?
C19A C20A H20F 109.5 . . ?
H20D C20A H20E 109.5 . . ?
H20D C20A H20F 109.5 . . ?
H20E C20A H20F 109.5 . . ?
C19A C21A H21D 109.5 . . ?
C19A C21A H21E 109.5 . . ?
C19A C21A H21F 109.5 . . ?
H21D C21A H21E 109.5 . . ?
H21D C21A H21F 109.5 . . ?
H21E C21A H21F 109.5 . . ?
C3 C2 C1 119.0(5) . . ?
C15 C2 C1 121.1(5) . . ?
C15 C2 C3 119.9(5) . . ?
C16 O2 P1 126.7(4) . . ?
O4 P2 O5 113.45(18) . . ?
O4 P2 C22 110.4(2) . . ?
O4 P2 O6 112.06(19) . . ?
O5 P2 C22 104.8(2) . . ?
O5 P2 O6 105.5(2) . . ?
O6 P2 C22 110.3(2) . . ?
La1 Cl2 La1 104.81(4) . 2_665 ?
C2 C3 C4 122.5(5) . . ?
C2 C3 C8 119.7(5) . . ?
C4 C3 C8 117.8(5) . . ?
C3 C4 H4 119.2 . . ?
C5 C4 C3 121.6(5) . . ?
C5 C4 H4 119.2 . . ?
P2 O4 La1 146.3(2) . . ?
C37 O5 P2 128.9(3) . . ?
C4 C5 H5 119.9 . . ?
C4 C5 C6 120.2(6) . . ?
C6 C5 H5 119.9 . . ?
C5 C6 H6 119.7 . . ?
C7 C6 C5 120.6(6) . . ?
C7 C6 H6 119.7 . . ?
C8 C9 Br1 119.0(4) . . ?
C8 C9 C10 122.6(5) . . ?
C10 C9 Br1 118.4(4) . . ?
C9 C8 C3 118.7(5) . . ?
C9 C8 C7 123.8(5) . . ?
C7 C8 C3 117.5(6) . . ?
La1 O7 H7 119(6) . . ?
C43 O7 La1 129.4(3) . . ?
C43 O7 H7 111(6) . . ?
C6 C7 C8 122.4(6) . . ?
C6 C7 H7A 118.8 . . ?
C8 C7 H7A 118.8 . . ?
C9 C10 C11 122.7(5) . . ?
C9 C10 C15 117.7(5) . . ?
C11 C10 C15 119.6(5) . . ?
C11 C12 H12 120.1 . . ?
C11 C12 C13 119.8(6) . . ?
C13 C12 H12 120.1 . . ?
C10 C11 H11 119.3 . . ?
C12 C11 C10 121.4(5) . . ?
C12 C11 H11 119.3 . . ?
C12 C13 H13 119.7 . . ?
C14 C13 C12 120.7(6) . . ?
C14 C13 H13 119.7 . . ?
C13 C14 H14 118.8 . . ?
C13 C14 C15 122.4(5) . . ?
C15 C14 H14 118.8 . . ?
C2 C15 C10 121.3(5) . . ?
C2 C15 C14 122.6(5) . . ?
C14 C15 C10 116.2(5) . . ?
O2 C16 H16 108.7 . . ?
O2 C16 C17 110.8(6) . . ?
O2 C16 C18 106.8(6) . . ?
C17 C16 H16 108.7 . . ?
C17 C16 C18 113.1(6) . . ?
C18 C16 H16 108.7 . . ?
C16 C17 H17A 109.5 . . ?
C16 C17 H17B 109.5 . . ?
C16 C17 H17C 109.5 . . ?
H17A C17 H17B 109.5 . . ?
H17A C17 H17C 109.5 . . ?
H17B C17 H17C 109.5 . . ?
C16 C18 H18A 109.5 . . ?
C16 C18 H18B 109.5 . . ?
C16 C18 H18C 109.5 . . ?
H18A C18 H18B 109.5 . . ?
H18A C18 H18C 109.5 . . ?
H18B C18 H18C 109.5 . . ?
P2 C22 H22A 107.9 . . ?
P2 C22 H22B 107.9 . . ?
H22A C22 H22B 107.2 . . ?
C23 C22 P2 117.6(4) . . ?
C23 C22 H22A 107.9 . . ?
C23 C22 H22B 107.9 . . ?
C24 C23 C22 120.5(5) . . ?
C24 C23 C36 120.6(4) . . ?
C36 C23 C22 118.8(4) . . ?
C23 C24 C25 122.2(4) . . ?
C23 C24 C29 119.7(5) . . ?
C25 C24 C29 118.1(5) . . ?
C24 C25 H25 119.0 . . ?
C26 C25 C24 122.0(5) . . ?
C26 C25 H25 119.0 . . ?
C25 C26 H26 119.9 . . ?
C25 C26 C27 120.2(6) . . ?
C27 C26 H26 119.9 . . ?
C26 C27 H27 119.8 . . ?
C28 C27 C26 120.3(5) . . ?
C28 C27 H27 119.8 . . ?
C27 C28 H28 119.2 . . ?
C27 C28 C29 121.5(5) . . ?
C29 C28 H28 119.2 . . ?
C28 C29 C24 117.8(5) . . ?
C30 C29 C24 118.6(5) . . ?
C30 C29 C28 123.6(5) . . ?
C29 C30 Br2 118.3(4) . . ?
C29 C30 C31 122.8(5) . . ?
C31 C30 Br2 118.8(4) . . ?
C30 C31 C32 123.2(5) . . ?
C30 C31 C36 118.6(5) . . ?
C32 C31 C36 118.2(5) . . ?
C31 C32 H32 119.2 . . ?
C33 C32 C31 121.6(5) . . ?
C33 C32 H32 119.2 . . ?
C32 C33 H33 119.9 . . ?
C32 C33 C34 120.3(5) . . ?
C34 C33 H33 119.9 . . ?
C33 C34 H34 119.7 . . ?
C35 C34 C33 120.6(5) . . ?
C35 C34 H34 119.7 . . ?
C34 C35 H35 119.1 . . ?
C34 C35 C36 121.8(5) . . ?
C36 C35 H35 119.1 . . ?
C23 C36 C31 119.7(4) . . ?
C23 C36 C35 122.7(4) . . ?
C35 C36 C31 117.6(5) . . ?
O5 C37 H37 109.8 . . ?
O5 C37 C38 105.8(4) . . ?
O5 C37 C39 108.0(4) . . ?
C38 C37 H37 109.8 . . ?
C38 C37 C39 113.6(5) . . ?
C39 C37 H37 109.8 . . ?
C37 C38 H38A 109.5 . . ?
C37 C38 H38B 109.5 . . ?
C37 C38 H38C 109.5 . . ?
H38A C38 H38B 109.5 . . ?
H38A C38 H38C 109.5 . . ?
H38B C38 H38C 109.5 . . ?
C37 C39 H39A 109.5 . . ?
C37 C39 H39B 109.5 . . ?
C37 C39 H39C 109.5 . . ?
H39A C39 H39B 109.5 . . ?
H39A C39 H39C 109.5 . . ?
H39B C39 H39C 109.5 . . ?
C40 O6 P2 127.8(11) . . ?
C40A O6 P2 119.1(9) . . ?
O6 C40 H40 109.9 . . ?
O6 C40 C41 104.8(14) . . ?
C41 C40 H40 109.9 . . ?
C42 C40 O6 108.0(13) . . ?
C42 C40 H40 109.9 . . ?
C42 C40 C41 114.1(16) . . ?
C40 C41 H41A 109.5 . . ?
C40 C41 H41B 109.5 . . ?
C40 C41 H41C 109.5 . . ?
H41A C41 H41B 109.5 . . ?
H41A C41 H41C 109.5 . . ?
H41B C41 H41C 109.5 . . ?
C40 C42 H42A 109.5 . . ?
C40 C42 H42B 109.5 . . ?
C40 C42 H42C 109.5 . . ?
H42A C42 H42B 109.5 . . ?
H42A C42 H42C 109.5 . . ?
H42B C42 H42C 109.5 . . ?
O6 C40A H40A 109.2 . . ?
O6 C40A C41A 110.3(13) . . ?
C41A C40A H40A 109.2 . . ?
C42A C40A O6 108.2(16) . . ?
C42A C40A H40A 109.2 . . ?
C42A C40A C41A 110.6(15) . . ?
C40A C41A H41D 109.5 . . ?
C40A C41A H41E 109.5 . . ?
C40A C41A H41F 109.5 . . ?
H41D C41A H41E 109.5 . . ?
H41D C41A H41F 109.5 . . ?
H41E C41A H41F 109.5 . . ?
C40A C42A H42D 109.5 . . ?
C40A C42A H42E 109.5 . . ?
C40A C42A H42F 109.5 . . ?
H42D C42A H42E 109.5 . . ?
H42D C42A H42F 109.5 . . ?
H42E C42A H42F 109.5 . . ?
O7 C43 H43A 109.4 . . ?
O7 C43 H43B 109.4 . . ?
O7 C43 C44 111.4(5) . . ?
H43A C43 H43B 108.0 . . ?
C44 C43 H43A 109.4 . . ?
C44 C43 H43B 109.4 . . ?
C43 C44 H44A 109.5 . . ?
C43 C44 H44B 109.5 . . ?
C43 C44 H44C 109.5 . . ?
H44A C44 H44B 109.5 . . ?
H44A C44 H44C 109.5 . . ?
H44B C44 H44C 109.5 . . ?
C46 C45 C47 118.5(5) . 2 ?
C46 C45 C51 123.7(5) . 2 ?
C51 C45 C47 117.8(5) 2 2 ?
C45 C46 Br3 118.6(4) . . ?
C45 C46 C47 123.4(5) . . ?
C47 C46 Br3 118.0(4) . . ?
C46 C47 C45 118.1(5) . 2 ?
C46 C47 C48 123.9(5) . . ?
C48 C47 C45 118.0(5) . 2 ?
C47 C48 H48 119.1 . . ?
C49 C48 C47 121.9(5) . . ?
C49 C48 H48 119.1 . . ?
C48 C49 H49 120.1 . . ?
C48 C49 C50 119.9(6) . . ?
C50 C49 H49 120.1 . . ?
C49 C50 H50 119.4 . . ?
C51 C50 C49 121.2(5) . . ?
C51 C50 H50 119.4 . . ?
C45 C51 H51 119.4 2 . ?
C50 C51 C45 121.2(5) . 2 ?
C50 C51 H51 119.4 . . ?
C52 O8 H8 108(4) . . ?
C52A O8 H8 101(4) . . ?
O8 C52 H52A 108.8 . . ?
O8 C52 H52B 108.8 . . ?
O8 C52 C53 113.9(13) . . ?
H52A C52 H52B 107.7 . . ?
C53 C52 H52A 108.8 . . ?
C53 C52 H52B 108.8 . . ?
C52 C53 H53A 109.5 . . ?
C52 C53 H53B 109.5 . . ?
C52 C53 H53C 109.5 . . ?
H53A C53 H53B 109.5 . . ?
H53A C53 H53C 109.5 . . ?
H53B C53 H53C 109.5 . . ?
O8 C52A H52C 108.9 . . ?
O8 C52A H52D 108.9 . . ?
H52C C52A H52D 107.7 . . ?
C53A C52A O8 113.5(15) . . ?
C53A C52A H52C 108.9 . . ?
C53A C52A H52D 108.9 . . ?
C52A C53A H53D 109.5 . . ?
C52A C53A H53E 109.5 . . ?
C52A C53A H53F 109.5 . . ?
H53D C53A H53E 109.5 . . ?
H53D C53A H53F 109.5 . . ?
H53E C53A H53F 109.5 . . ?

loop_
_geom_bond_atom_site_label_1
_geom_bond_atom_site_label_2
_geom_bond_distance
_geom_bond_site_symmetry_2
_geom_bond_publ_flag
La1 O1 2.417(3) . ?
La1 Cl1 2.7684(13) . ?
La1 Cl2 2.8653(11) . ?
La1 Cl2 2.8796(12) 2_665 ?
La1 Cl3 2.8347(12) . ?
La1 O4 2.425(3) . ?
La1 O7 2.501(4) . ?
Br1 C9 1.892(5) . ?
C1 H1A 0.9900 . ?
C1 H1B 0.9900 . ?
C1 P1 1.792(5) . ?
C1 C2 1.508(7) . ?
O1 P1 1.478(3) . ?
P1 O3 1.572(8) . ?
P1 O3A 1.571(11) . ?
P1 O2 1.545(4) . ?
O3 C19 1.421(13) . ?
C19 H19 1.0000 . ?
C19 C20 1.447(19) . ?
C19 C21 1.518(15) . ?
C20 H20A 0.9800 . ?
C20 H20B 0.9800 . ?
C20 H20C 0.9800 . ?
C21 H21A 0.9800 . ?
C21 H21B 0.9800 . ?
C21 H21C 0.9800 . ?
O3A C19A 1.392(16) . ?
C19A H19A 1.0000 . ?
C19A C20A 1.42(2) . ?
C19A C21A 1.501(17) . ?
C20A H20D 0.9800 . ?
C20A H20E 0.9800 . ?
C20A H20F 0.9800 . ?
C21A H21D 0.9800 . ?
C21A H21E 0.9800 . ?
C21A H21F 0.9800 . ?
Br2 C30 1.904(5) . ?
C2 C3 1.412(8) . ?
C2 C15 1.394(7) . ?
O2 C16 1.454(7) . ?
P2 O4 1.487(3) . ?
P2 O5 1.546(3) . ?
P2 C22 1.780(5) . ?
P2 O6 1.562(4) . ?
C3 C4 1.423(8) . ?
C3 C8 1.440(7) . ?
Br3 C46 1.899(5) . ?
C4 H4 0.9500 . ?
C4 C5 1.364(8) . ?
O5 C37 1.471(6) . ?
C5 H5 0.9500 . ?
C5 C6 1.397(8) . ?
C6 H6 0.9500 . ?
C6 C7 1.336(9) . ?
C9 C8 1.392(8) . ?
C9 C10 1.402(8) . ?
C8 C7 1.428(8) . ?
O7 H7 0.70(7) . ?
O7 C43 1.444(6) . ?
C7 H7A 0.9500 . ?
C10 C11 1.422(8) . ?
C10 C15 1.432(7) . ?
C12 H12 0.9500 . ?
C12 C11 1.344(9) . ?
C12 C13 1.411(8) . ?
C11 H11 0.9500 . ?
C13 H13 0.9500 . ?
C13 C14 1.344(8) . ?
C14 H14 0.9500 . ?
C14 C15 1.429(8) . ?
C16 H16 1.0000 . ?
C16 C17 1.459(9) . ?
C16 C18 1.475(9) . ?
C17 H17A 0.9800 . ?
C17 H17B 0.9800 . ?
C17 H17C 0.9800 . ?
C18 H18A 0.9800 . ?
C18 H18B 0.9800 . ?
C18 H18C 0.9800 . ?
C22 H22A 0.9900 . ?
C22 H22B 0.9900 . ?
C22 C23 1.515(6) . ?
C23 C24 1.404(7) . ?
C23 C36 1.408(7) . ?
C24 C25 1.412(7) . ?
C24 C29 1.442(7) . ?
C25 H25 0.9500 . ?
C25 C26 1.352(7) . ?
C26 H26 0.9500 . ?
C26 C27 1.411(8) . ?
C27 H27 0.9500 . ?
C27 C28 1.351(8) . ?
C28 H28 0.9500 . ?
C28 C29 1.429(7) . ?
C29 C30 1.392(8) . ?
C30 C31 1.392(7) . ?
C31 C32 1.428(8) . ?
C31 C36 1.439(6) . ?
C32 H32 0.9500 . ?
C32 C33 1.351(8) . ?
C33 H33 0.9500 . ?
C33 C34 1.409(7) . ?
C34 H34 0.9500 . ?
C34 C35 1.349(7) . ?
C35 H35 0.9500 . ?
C35 C36 1.429(7) . ?
C37 H37 1.0000 . ?
C37 C38 1.498(7) . ?
C37 C39 1.517(8) . ?
C38 H38A 0.9800 . ?
C38 H38B 0.9800 . ?
C38 H38C 0.9800 . ?
C39 H39A 0.9800 . ?
C39 H39B 0.9800 . ?
C39 H39C 0.9800 . ?
O6 C40 1.460(13) . ?
O6 C40A 1.470(13) . ?
C40 H40 1.0000 . ?
C40 C41 1.52(2) . ?
C40 C42 1.434(18) . ?
C41 H41A 0.9800 . ?
C41 H41B 0.9800 . ?
C41 H41C 0.9800 . ?
C42 H42A 0.9800 . ?
C42 H42B 0.9800 . ?
C42 H42C 0.9800 . ?
C40A H40A 1.0000 . ?
C40A C41A 1.53(2) . ?
C40A C42A 1.44(2) . ?
C41A H41D 0.9800 . ?
C41A H41E 0.9800 . ?
C41A H41F 0.9800 . ?
C42A H42D 0.9800 . ?
C42A H42E 0.9800 . ?
C42A H42F 0.9800 . ?
C43 H43A 0.9900 . ?
C43 H43B 0.9900 . ?
C43 C44 1.470(9) . ?
C44 H44A 0.9800 . ?
C44 H44B 0.9800 . ?
C44 H44C 0.9800 . ?
C45 C46 1.390(7) . ?
C45 C47 1.433(7) 2 ?
C45 C51 1.430(7) 2 ?
C46 C47 1.396(7) . ?
C47 C48 1.420(7) . ?
C48 H48 0.9500 . ?
C48 C49 1.361(8) . ?
C49 H49 0.9500 . ?
C49 C50 1.387(8) . ?
C50 H50 0.9500 . ?
C50 C51 1.355(8) . ?
C51 H51 0.9500 . ?
O8 C52 1.409(12) . ?
O8 H8 0.79(5) . ?
O8 C52A 1.440(15) . ?
C52 H52A 0.9900 . ?
C52 H52B 0.9900 . ?
C52 C53 1.410(16) . ?
C53 H53A 0.9800 . ?
C53 H53B 0.9800 . ?
C53 H53C 0.9800 . ?
C52A H52C 0.9900 . ?
C52A H52D 0.9900 . ?
C52A C53A 1.428(16) . ?
C53A H53D 0.9800 . ?
C53A H53E 0.9800 . ?
C53A H53F 0.9800 . ?
